data_1536201
loop_
_publ_author_name
'Joergens, S.'
'Mewis, A.'

_publ_section_title
;
 Die Kristallstrukturen von Hexachalcogeno-Hypodiphosphaten des Magnesiums
 und Zinks
;
_journal_name_full 'Zeitschrift fuer Anorganische und Allgemeine Chemie'
_journal_page_first 51
_journal_page_last 57
_journal_volume 630
_journal_year 2004
_chemical_formula_sum 'P2 Se6 Zn2'
_chemical_name_systematic 'Zn2 (P2 Se6)'
_space_group_IT_number 148
_symmetry_space_group_name_Hall '-R 3'
_symmetry_space_group_name_H-M 'R -3 :H'
_cell_angle_alpha 90
_cell_angle_beta 90
_cell_angle_gamma 120
_cell_formula_units_Z 3
_cell_length_a 6.29
_cell_length_b 6.29
_cell_length_c 19.93
_cell_volume 682.872
_citation_journal_id_ASTM ZAACAB
_cod_data_source_file Joergens_ZAACAB_2004_1052.cif
_cod_data_source_block P2Se6Zn2
_cod_original_cell_volume 682.8719
_cod_database_code 1536201

loop_
_symmetry_equiv_pos_as_xyz
x,y,z
-y,x-y,z
-x+y,-x,z
-x,-y,-z
y,-x+y,-z
x-y,x,-z
x+2/3,y+1/3,z+1/3
-y+2/3,x-y+1/3,z+1/3
-x+y+2/3,-x+1/3,z+1/3
-x+2/3,-y+1/3,-z+1/3
y+2/3,-x+y+1/3,-z+1/3
x-y+2/3,x+1/3,-z+1/3
x+1/3,y+2/3,z+2/3
-y+1/3,x-y+2/3,z+2/3
-x+y+1/3,-x+2/3,z+2/3
-x+1/3,-y+2/3,-z+2/3
y+1/3,-x+y+2/3,-z+2/3
x-y+1/3,x+2/3,-z+2/3

loop_
_atom_site_label
_atom_site_type_symbol
_atom_site_fract_x
_atom_site_fract_y
_atom_site_fract_z
_atom_site_occupancy
_atom_site_U_iso_or_equiv
P1 P+4 0 0 0.4447 1 0.0
Zn1 Zn+2 0 0 0.1676 0.933 0.0
Zn2 Zn+2 0 0 0.5 0.133 0.0
Se1 Se-2 0.331 0.001 0.08221 1 0.0
